data_7133797
loop_
_publ_author_name
'Tang, Beili'
'Ju, Shaoying'
'Yan, Weili'
'Chen, Ting'
'Stephan, Douglas W.'
'Wu, Yile'

_publ_section_title
;
 Reactivity of <i>N</i>-(isocyanoimino)triphenylphosphorane toward group
 13 Lewis acids.
;
_journal_issue 88
_journal_name_full 'Chemical communications (Cambridge, England)'
_journal_page_first 12932
_journal_page_last 12935
_journal_paper_doi 10.1039/d4cc04490h
_journal_volume 60
_journal_year 2024
_chemical_formula_moiety 'C38 H30 Cl3 In N4 P2, 4(C6 H5 F)'
_chemical_formula_sum 'C62 H50 Cl3 F4 In N4 P2'
_chemical_formula_weight 1210.17
_space_group_crystal_system monoclinic
_space_group_IT_number 9
_space_group_name_Hall 'C -2yc'
_space_group_name_H-M_alt 'C 1 c 1'
_atom_sites_solution_hydrogens geom
_atom_sites_solution_primary dual
_audit_creation_date 2024-08-26
_audit_creation_method
;
Olex2 1.5
(compiled 2024.02.16 svn.r378c4104 for OlexSys, GUI svn.r6928)
;
_audit_update_record
;
2024-08-26 deposited with the CCDC.	2024-10-01 downloaded from the CCDC.
;
_cell_angle_alpha 90
_cell_angle_beta 102.4310(10)
_cell_angle_gamma 90
_cell_formula_units_Z 4
_cell_length_a 24.0532(5)
_cell_length_b 20.9341(4)
_cell_length_c 11.6059(2)
_cell_measurement_reflns_used 9796
_cell_measurement_temperature 150.0
_cell_measurement_theta_max 68.537
_cell_measurement_theta_min 2.828
_cell_volume 5706.94(19)
_computing_cell_refinement 'SAINT V8.40B (?, 2016)'
_computing_data_reduction 'SAINT V8.40B (?, 2016)'
_computing_molecular_graphics 'Olex2 1.5 (Dolomanov et al., 2009)'
_computing_publication_material 'Olex2 1.5 (Dolomanov et al., 2009)'
_computing_structure_refinement 'SHELXL 2018/3 (Sheldrick, 2015)'
_computing_structure_solution 'SHELXT 2018/2 (Sheldrick, 2018)'
_diffrn_ambient_temperature 150.0
_diffrn_measured_fraction_theta_full 0.997
_diffrn_measured_fraction_theta_max 0.997
_diffrn_measurement_device_type 'Bruker APEX-II CCD'
_diffrn_measurement_method '\f and \w scans'
_diffrn_radiation_type CuK\a
_diffrn_radiation_wavelength 1.54178
_diffrn_reflns_av_R_equivalents 0.0555
_diffrn_reflns_av_unetI/netI 0.0502
_diffrn_reflns_Laue_measured_fraction_full 0.997
_diffrn_reflns_Laue_measured_fraction_max 0.997
_diffrn_reflns_limit_h_max 28
_diffrn_reflns_limit_h_min -28
_diffrn_reflns_limit_k_max 24
_diffrn_reflns_limit_k_min -24
_diffrn_reflns_limit_l_max 13
_diffrn_reflns_limit_l_min -12
_diffrn_reflns_number 44823
_diffrn_reflns_point_group_measured_fraction_full 0.934
_diffrn_reflns_point_group_measured_fraction_max 0.934
_diffrn_reflns_theta_full 66.500
_diffrn_reflns_theta_max 66.500
_diffrn_reflns_theta_min 2.827
_diffrn_source_current 1.2
_diffrn_source_power 0.06
_diffrn_source_voltage 50.0
_diffrn_standards_number 0
_exptl_absorpt_coefficient_mu 5.591
_exptl_absorpt_correction_T_max 0.7531
_exptl_absorpt_correction_T_min 0.6118
_exptl_absorpt_correction_type multi-scan
_exptl_absorpt_process_details
;
SADABS-2016/2 (Bruker,2016/2) was used for absorption correction.
wR2(int) was 0.1687 before and 0.0930 after correction.
The Ratio of minimum to maximum transmission is 0.8124.
The \l/2 correction factor is Not present.
;
_exptl_crystal_colour colourless
_exptl_crystal_colour_primary colourless
_exptl_crystal_density_diffrn 1.408
_exptl_crystal_description plate
_exptl_crystal_F_000 2464
_refine_diff_density_max 0.609
_refine_diff_density_min -0.735
_refine_diff_density_rms 0.055
_refine_ls_abs_structure_details
;
 Refined as an inversion twin.
;
_refine_ls_abs_structure_Flack 0.257(6)
_refine_ls_extinction_method none
_refine_ls_goodness_of_fit_ref 1.090
_refine_ls_hydrogen_treatment constr
_refine_ls_matrix_type full
_refine_ls_number_parameters 766
_refine_ls_number_reflns 9390
_refine_ls_number_restraints 221
_refine_ls_restrained_S_all 1.112
_refine_ls_R_factor_all 0.0321
_refine_ls_R_factor_gt 0.0304
_refine_ls_shift/su_max 0.001
_refine_ls_shift/su_mean 0.000
_refine_ls_structure_factor_coef Fsqd
_refine_ls_weighting_details 'w=1/[\s^2^(Fo^2^)+(0.0363P)^2^] where P=(Fo^2^+2Fc^2^)/3'
_refine_ls_weighting_scheme calc
_refine_ls_wR_factor_gt 0.0675
_refine_ls_wR_factor_ref 0.0682
_reflns_Friedel_coverage 0.872
_reflns_Friedel_fraction_full 0.871
_reflns_Friedel_fraction_max 0.871
_reflns_number_gt 9087
_reflns_number_total 9390
_reflns_threshold_expression 'I > 2\s(I)'
_cod_data_source_file d4cc04490h2.cif
_cod_data_source_block 1f
_cod_depositor_comments 'Adding full bibliography for 7133795--7133800.cif.'
_cod_database_code 7133797
_shelx_shelxl_version_number 2018/3
_shelx_space_group_comment
;
The symmetry employed for this shelxl refinement is uniquely defined
by the following loop, which should always be used as a source of
symmetry information in preference to the above space-group names.
They are only intended as comments.
;
_olex2_refinement_description
;
1. Twinned data refinement
 Scales: 0.743(6)
 0.257(6)
2. Fixed Uiso
 At 1.2 times of:
  All C(H) groups
3. Restrained distances
 C8-C9 \\sim C8A-C9A
 with sigma of 0.02
 C8-C13 \\sim C8A-C13A
 with sigma of 0.02
 C12-C11 \\sim C12A-C11A
 with sigma of 0.02
 C12-C13 \\sim C12A-C13A
 with sigma of 0.02
 C9-C10 \\sim C9A-C10A
 with sigma of 0.02
 C10-C11 \\sim C10A-C11A
 with sigma of 0.02
 C11-F14 \\sim C11A-F14A
 with sigma of 0.02
 C8-C12 \\sim C8A-C12A
 with sigma of 0.04
 C8-C10 \\sim C8A-C10A
 with sigma of 0.04
 C12-C10 \\sim C12A-C10A
 with sigma of 0.04
 C12-F14 \\sim C12A-F14A
 with sigma of 0.04
 C9-C11 \\sim C9A-C11A
 with sigma of 0.04
 C9-C13 \\sim C9A-C13A
 with sigma of 0.04
 C10-F14 \\sim C10A-F14A
 with sigma of 0.04
 C11-C13 \\sim C11A-C13A
 with sigma of 0.04
4. Uiso/Uaniso restraints and constraints
C7 \\sim C5 \\sim C2 \\sim C3 \\sim C1 \\sim C4 \\sim F6: within 2A with sigma
of 0.01 and sigma for terminal atoms of 0.02 within 2A
F6A \\sim C5A \\sim C7A \\sim C2A \\sim C4A \\sim C3A \\sim C1A: within 2A with
sigma of 0.01 and sigma for terminal atoms of 0.02 within 2A
F14 \\sim C11 \\sim C12 \\sim C10 \\sim C13 \\sim C9 \\sim C8: within 2A with
sigma of 0.01 and sigma for terminal atoms of 0.02 within 2A
F14A \\sim C11A \\sim C10A \\sim C12A \\sim C9A \\sim C13A \\sim C8A: within 2A
with sigma of 0.01 and sigma for terminal atoms of 0.02 within 2A
C00O \\sim C00L \\sim C01A \\sim C01I \\sim C01Q \\sim C01D: within 2A with
sigma of 0.005 and sigma for terminal atoms of 0.01 within 2A
5. Others
 Sof(C5A)=Sof(H5A)=Sof(C7A)=Sof(H7A)=Sof(C4A)=Sof(H4A)=Sof(C1A)=Sof(H1A)=
 Sof(C3A)=Sof(C2A)=Sof(H2A)=Sof(F6A)=1-FVAR(1)
 Sof(C1)=Sof(H1)=Sof(C4)=Sof(H4)=Sof(C7)=Sof(H7)=Sof(C5)=Sof(H5)=Sof(C2)=
 Sof(H2)=Sof(C3)=Sof(F6)=FVAR(1)
 Sof(C11A)=Sof(C10A)=Sof(H10A)=Sof(C9A)=Sof(H9A)=Sof(C8A)=Sof(H8A)=Sof(C13A)=
 Sof(H13A)=Sof(C12A)=Sof(H12A)=Sof(F14A)=1-FVAR(2)
 Sof(C11)=Sof(C12)=Sof(H12)=Sof(C13)=Sof(H13)=Sof(C8)=Sof(H8)=Sof(C9)=Sof(H9)=
 Sof(C10)=Sof(H10)=Sof(F14)=FVAR(2)
6.a Aromatic/amide H refined with riding coordinates:
 C00A(H00A), C00B(H00B), C00D(H00D), C00E(H00E), C00F(H00F), C00G(H00G),
 C00L(H00L), C00Q(H00Q), C00R(H00R), C00S(H00S), C00T(H00T), C00U(H00U),
 C00V(H00V), C00W(H00W), C00Y(H00Y), C00Z(H00Z), C010(H010), C011(H011),
 C012(H012), C013(H013), C014(H014), C015(H015), C016(H016), C017(H017),
 C018(H018), C019(H019), C01A(H01A), C01C(H01C), C01D(H01D), C01E(H01E),
 C01F(H01F), C01G(H01G), C01H(H01H), C01I(H01I), C01J(H01J), C01L(H01L),
 C01M(H01M), C01N(H01N), C01P(H01P), C01Q(H01Q), C1(H1), C4(H4), C7(H7), C5(H5),
  C2(H2), C5A(H5A), C7A(H7A), C4A(H4A), C1A(H1A), C2A(H2A), C12(H12), C13(H13),
 C8(H8), C9(H9), C10(H10), C10A(H10A), C9A(H9A), C8A(H8A), C13A(H13A),
 C12A(H12A)
6.b Fitted hexagon refined as free rotating group:
 C1(C4,C7,C5,C2,C3), C5A(C7A,C4A,C1A,C3A,C2A), C11(C12,C13,C8,C9,C10),
 C11A(C10A,C9A,C8A,C13A,C12A)
;
_olex2_submission_special_instructions 'No special instructions were received'

loop_
_space_group_symop_operation_xyz
'x, y, z'
'x, -y, z+1/2'
'x+1/2, y+1/2, z'
'x+1/2, -y+1/2, z+1/2'

loop_
_atom_site_label
_atom_site_type_symbol
_atom_site_fract_x
_atom_site_fract_y
_atom_site_fract_z
_atom_site_U_iso_or_equiv
_atom_site_adp_type
_atom_site_occupancy
_atom_site_site_symmetry_order
_atom_site_calc_flag
_atom_site_refinement_flags_posn
_atom_site_refinement_flags_adp
_atom_site_refinement_flags_occupancy
_atom_site_disorder_assembly
_atom_site_disorder_group
In01 In 0.44319(2) 0.76909(2) 0.36425(2) 0.01946(8) Uani 1 1 d . . . . .
Cl00 Cl 0.36397(5) 0.84065(5) 0.28652(9) 0.0272(2) Uani 1 1 d . . . . .
P003 P 0.57262(5) 0.68012(5) 0.42975(9) 0.0223(2) Uani 1 1 d . . . . .
Cl1 Cl 0.50887(5) 0.83646(5) 0.29291(10) 0.0322(2) Uani 1 1 d . . . . .
Cl2 Cl 0.39535(5) 0.67611(5) 0.27193(9) 0.0293(2) Uani 1 1 d . . . . .
P006 P 0.39126(5) 0.81826(5) 0.60570(9) 0.0207(2) Uani 1 1 d . . . . .
N007 N 0.48121(16) 0.75200(18) 0.6328(3) 0.0230(7) Uani 1 1 d . . . . .
N008 N 0.51833(16) 0.71138(18) 0.4727(3) 0.0222(7) Uani 1 1 d . . . . .
C009 C 0.5688(2) 0.6944(2) 0.2751(4) 0.0252(9) Uani 1 1 d . . . . .
C00A C 0.3094(2) 0.7358(2) 0.4872(5) 0.0313(11) Uani 1 1 d . . . . .
H00A H 0.338830 0.704700 0.502380 0.038 Uiso 1 1 calc R U . . .
C00B C 0.6110(3) 0.7302(3) 0.2396(6) 0.0357(12) Uani 1 1 d . . . . .
H00B H 0.640876 0.748955 0.296494 0.043 Uiso 1 1 calc R U . . .
N00C N 0.59319(19) 0.6657(2) 0.7578(4) 0.0357(10) Uani 1 1 d . . . . .
C00D C 0.2778(2) 0.8441(2) 0.5023(4) 0.0288(10) Uani 1 1 d . . . . .
H00D H 0.285066 0.886766 0.529198 0.035 Uiso 1 1 calc R U . . .
C00E C 0.3807(2) 0.9415(2) 0.6821(4) 0.0313(10) Uani 1 1 d . . . . .
H00E H 0.359248 0.922832 0.733144 0.038 Uiso 1 1 calc R U . . .
C00F C 0.5255(2) 0.6663(2) 0.1928(4) 0.0322(11) Uani 1 1 d . . . . .
H00F H 0.497779 0.640684 0.217892 0.039 Uiso 1 1 calc R U . . .
C00G C 0.2243(2) 0.8264(3) 0.4409(5) 0.0366(12) Uani 1 1 d . . . . .
H00G H 0.194931 0.857483 0.423535 0.044 Uiso 1 1 calc R U . . .
C00H C 0.40302(19) 0.9028(2) 0.6043(4) 0.0238(9) Uani 1 1 d . . . . .
N00I N 0.43684(16) 0.77730(17) 0.5472(3) 0.0228(8) Uani 1 1 d . . . . .
F00J F 0.4542(2) 0.4108(3) 0.3279(5) 0.0904(16) Uani 1 1 d . . . . .
C00K C 0.51857(18) 0.7201(2) 0.5919(4) 0.0209(8) Uani 1 1 d . . . . .
C00L C 0.4407(3) 0.8217(3) 0.8428(4) 0.0399(12) Uani 1 1 d . U . . .
H00L H 0.469518 0.846804 0.820484 0.048 Uiso 1 1 calc R U . . .
C00M C 0.32111(19) 0.7985(2) 0.5242(4) 0.0233(9) Uani 1 1 d . . . . .
C00N C 0.6380(2) 0.7148(3) 0.5093(4) 0.0301(10) Uani 1 1 d . . . . .
C00O C 0.3956(2) 0.7973(2) 0.7573(4) 0.0304(10) Uani 1 1 d . U . . .
C00P C 0.5754(2) 0.5939(2) 0.4423(4) 0.0270(9) Uani 1 1 d . . . . .
C00Q C 0.2557(2) 0.7182(3) 0.4289(5) 0.0380(12) Uani 1 1 d . . . . .
H00Q H 0.247663 0.675145 0.405497 0.046 Uiso 1 1 calc R U . . .
C00R C 0.6378(3) 0.7798(3) 0.5327(5) 0.0417(13) Uani 1 1 d . . . . .
H00R H 0.603826 0.804007 0.510081 0.050 Uiso 1 1 calc R U . . .
C00S C 0.5229(3) 0.6757(3) 0.0742(5) 0.0419(13) Uani 1 1 d . . . . .
H00S H 0.492584 0.657622 0.017345 0.050 Uiso 1 1 calc R U . . .
C00T C 0.5499(3) 0.4956(3) 0.5228(5) 0.0395(12) Uani 1 1 d . . . . .
H00T H 0.531176 0.473359 0.574955 0.047 Uiso 1 1 calc R U . . .
C00U C 0.5470(2) 0.5618(2) 0.5172(4) 0.0322(10) Uani 1 1 d . . . . .
H00U H 0.525974 0.584827 0.563991 0.039 Uiso 1 1 calc R U . . .
C00V C 0.3898(2) 1.0068(3) 0.6848(5) 0.0387(12) Uani 1 1 d . . . . .
H00V H 0.375198 1.032780 0.738589 0.046 Uiso 1 1 calc R U . . .
C00W C 0.6051(2) 0.5596(3) 0.3728(5) 0.0356(11) Uani 1 1 d . . . . .
H00W H 0.624283 0.581528 0.321154 0.043 Uiso 1 1 calc R U . . .
C00X C 0.5609(2) 0.6913(2) 0.6848(4) 0.0267(9) Uani 1 1 d . . . . .
C00Y C 0.2131(2) 0.7644(3) 0.4045(5) 0.0420(13) Uani 1 1 d . . . . .
H00Y H 0.176021 0.752909 0.362546 0.050 Uiso 1 1 calc R U . . .
C00Z C 0.4423(2) 0.9965(3) 0.5315(5) 0.0391(12) Uani 1 1 d . . . . .
H00Z H 0.463033 1.015783 0.479736 0.047 Uiso 1 1 calc R U . . .
C010 C 0.7381(3) 0.7734(5) 0.6207(6) 0.069(2) Uani 1 1 d . . . . .
H010 H 0.772824 0.793337 0.658052 0.083 Uiso 1 1 calc R U . . .
C011 C 0.6886(3) 0.8093(4) 0.5902(6) 0.0564(17) Uani 1 1 d . . . . .
H011 H 0.689052 0.853602 0.608106 0.068 Uiso 1 1 calc R U . . .
C012 C 0.3872(3) 0.4974(4) 0.0137(6) 0.0567(17) Uani 1 1 d . . . . .
H012 H 0.371127 0.517351 -0.059369 0.068 Uiso 1 1 calc R U . . .
C013 C 0.4344(2) 0.9307(2) 0.5291(4) 0.0297(10) Uani 1 1 d . . . . .
H013 H 0.450088 0.904937 0.476750 0.036 Uiso 1 1 calc R U . . .
C014 C 0.6876(2) 0.6798(3) 0.5424(5) 0.0457(14) Uani 1 1 d . . . . .
H014 H 0.687169 0.635211 0.526926 0.055 Uiso 1 1 calc R U . . .
C015 C 0.6088(3) 0.7382(3) 0.1200(6) 0.0466(15) Uani 1 1 d . . . . .
H015 H 0.637624 0.761974 0.094458 0.056 Uiso 1 1 calc R U . . .
C016 C 0.4075(3) 0.5334(3) 0.1126(6) 0.0536(16) Uani 1 1 d . . . . .
H016 H 0.405643 0.578703 0.107234 0.064 Uiso 1 1 calc R U . . .
C017 C 0.5645(3) 0.7115(3) 0.0379(5) 0.0494(16) Uani 1 1 d . . . . .
H017 H 0.562569 0.717683 -0.043986 0.059 Uiso 1 1 calc R U . . .
C018 C 0.6070(2) 0.4934(3) 0.3784(5) 0.0400(12) Uani 1 1 d . . . . .
H018 H 0.627299 0.470139 0.330350 0.048 Uiso 1 1 calc R U . . .
C019 C 0.7368(3) 0.7083(5) 0.5965(6) 0.063(2) Uani 1 1 d . . . . .
H019 H 0.770624 0.683675 0.618185 0.075 Uiso 1 1 calc R U . . .
C01A C 0.4425(3) 0.8084(3) 0.9613(5) 0.0543(14) Uani 1 1 d . U . . .
H01A H 0.472487 0.825027 1.020686 0.065 Uiso 1 1 calc R U . . .
F01B F 0.7362(3) 0.6718(3) 0.2940(6) 0.1029(18) Uani 1 1 d . . . . .
C01C C 0.3904(3) 0.4319(4) 0.0221(7) 0.062(2) Uani 1 1 d . . . . .
H01C H 0.376271 0.406757 -0.046149 0.074 Uiso 1 1 calc R U . . .
C01D C 0.3541(3) 0.7591(3) 0.7888(5) 0.0438(12) Uani 1 1 d . U . . .
H01D H 0.324096 0.742014 0.730085 0.053 Uiso 1 1 calc R U . . .
C01E C 0.4302(3) 0.5057(3) 0.2176(6) 0.0542(16) Uani 1 1 d . . . . .
H01E H 0.443838 0.530916 0.285948 0.065 Uiso 1 1 calc R U . . .
C01F C 0.4136(3) 0.4018(3) 0.1270(7) 0.0566(18) Uani 1 1 d . . . . .
H01F H 0.416104 0.356570 0.132620 0.068 Uiso 1 1 calc R U . . .
C01G C 0.5796(3) 0.4616(2) 0.4534(5) 0.0384(12) Uani 1 1 d . . . . .
H01G H 0.581015 0.416263 0.457580 0.046 Uiso 1 1 calc R U . . .
C01H C 0.4201(3) 1.0341(2) 0.6091(5) 0.0407(13) Uani 1 1 d . . . . .
H01H H 0.425748 1.079007 0.610206 0.049 Uiso 1 1 calc R U . . .
C01I C 0.4008(4) 0.7712(4) 0.9922(6) 0.0615(16) Uani 1 1 d . U . . .
H01I H 0.402092 0.762914 1.073188 0.074 Uiso 1 1 calc R U . . .
C01J C 0.7805(3) 0.5793(4) 0.3842(8) 0.064(2) Uani 1 1 d . . . . .
H01J H 0.801627 0.603338 0.448269 0.077 Uiso 1 1 calc R U . . .
C01K C 0.4330(3) 0.4401(3) 0.2227(7) 0.0554(16) Uani 1 1 d . . . . .
C01L C 0.7110(3) 0.5760(4) 0.1972(6) 0.0567(17) Uani 1 1 d . . . . .
H01L H 0.685429 0.598097 0.136404 0.068 Uiso 1 1 calc R U . . .
C01M C 0.7551(3) 0.4801(4) 0.2836(8) 0.066(2) Uani 1 1 d . . . . .
H01M H 0.759631 0.435052 0.280441 0.079 Uiso 1 1 calc R U . . .
C01N C 0.7860(3) 0.5132(4) 0.3778(7) 0.0630(19) Uani 1 1 d . . . . .
H01N H 0.811207 0.491048 0.438973 0.076 Uiso 1 1 calc R U . . .
C01P C 0.7173(3) 0.5103(4) 0.1928(7) 0.064(2) Uani 1 1 d . . . . .
H01P H 0.696204 0.486414 0.128475 0.077 Uiso 1 1 calc R U . . .
C01Q C 0.3572(3) 0.7459(4) 0.9081(6) 0.0591(15) Uani 1 1 d . U . . .
H01Q H 0.329238 0.719609 0.930968 0.071 Uiso 1 1 calc R U . . .
C01R C 0.7425(3) 0.6081(3) 0.2917(8) 0.059(2) Uani 1 1 d . . . . .
C1 C 0.7764(7) 1.0337(7) 0.7020(17) 0.067(4) Uani 0.553(18) 1 d G U P A 1
H1 H 0.800809 1.013818 0.658319 0.081 Uiso 0.553(18) 1 calc R U P A 1
C4 C 0.7696(8) 1.0997(7) 0.6981(17) 0.085(5) Uani 0.553(18) 1 d G U P A 1
H4 H 0.789307 1.124847 0.651739 0.102 Uiso 0.553(18) 1 calc R U P A 1
C7 C 0.7339(8) 1.1287(6) 0.7620(19) 0.103(6) Uani 0.553(18) 1 d G U P A 1
H7 H 0.729211 1.173814 0.759301 0.124 Uiso 0.553(18) 1 calc R U P A 1
C5 C 0.7050(8) 1.0919(8) 0.8298(18) 0.091(5) Uani 0.553(18) 1 d G U P A 1
H5 H 0.680617 1.111755 0.873443 0.109 Uiso 0.553(18) 1 calc R U P A 1
C2 C 0.7118(7) 1.0259(8) 0.8337(17) 0.076(5) Uani 0.553(18) 1 d G U P A 1
H2 H 0.692118 1.000726 0.880024 0.091 Uiso 0.553(18) 1 calc R U P A 1
C3 C 0.7475(7) 0.9968(6) 0.7698(17) 0.081(5) Uani 0.553(18) 1 d G U P A 1
F6 F 0.7539(7) 0.9330(6) 0.7719(19) 0.149(7) Uani 0.553(18) 1 d . U P A 1
C5A C 0.7248(10) 1.0008(11) 0.848(2) 0.093(7) Uani 0.447(18) 1 d G U P A 2
H5A H 0.711948 0.975234 0.904998 0.112 Uiso 0.447(18) 1 calc R U P A 2
C7A C 0.7527(10) 0.9725(9) 0.768(2) 0.098(7) Uani 0.447(18) 1 d G U P A 2
H7A H 0.758968 0.927686 0.770285 0.118 Uiso 0.447(18) 1 calc R U P A 2
C4A C 0.7716(10) 1.0099(11) 0.685(2) 0.088(7) Uani 0.447(18) 1 d G U P A 2
H4A H 0.790664 0.990583 0.630592 0.106 Uiso 0.447(18) 1 calc R U P A 2
C1A C 0.7625(10) 1.0755(11) 0.682(2) 0.088(7) Uani 0.447(18) 1 d G U P A 2
H1A H 0.775342 1.101027 0.625612 0.106 Uiso 0.447(18) 1 calc R U P A 2
C3A C 0.7345(9) 1.1037(9) 0.762(2) 0.096(7) Uani 0.447(18) 1 d G U P A 2
C2A C 0.7157(10) 1.0664(11) 0.845(2) 0.087(7) Uani 0.447(18) 1 d G U P A 2
H2A H 0.696625 1.085679 0.900018 0.104 Uiso 0.447(18) 1 calc R U P A 2
F6A F 0.7280(11) 1.1661(9) 0.746(3) 0.169(9) Uani 0.447(18) 1 d . U P A 2
C11 C 0.5946(6) 0.8881(4) 0.8845(12) 0.093(4) Uani 0.719(14) 1 d DG U P B 1
C12 C 0.5674(6) 0.9289(7) 0.7956(8) 0.086(4) Uani 0.719(14) 1 d DG U P B 1
H12 H 0.554645 0.913226 0.717536 0.103 Uiso 0.719(14) 1 calc R U P B 1
C13 C 0.5588(5) 0.9925(6) 0.8210(10) 0.078(4) Uani 0.719(14) 1 d DG U P B 1
H13 H 0.540163 1.020414 0.760184 0.094 Uiso 0.719(14) 1 calc R U P B 1
C8 C 0.5774(5) 1.0154(4) 0.9352(12) 0.081(4) Uani 0.719(14) 1 d DG U P B 1
H8 H 0.571494 1.058913 0.952510 0.098 Uiso 0.719(14) 1 calc R U P B 1
C9 C 0.6046(5) 0.9746(6) 1.0241(8) 0.081(4) Uani 0.719(14) 1 d DG U P B 1
H9 H 0.617308 0.990224 1.102188 0.097 Uiso 0.719(14) 1 calc R U P B 1
C10 C 0.6132(5) 0.9109(5) 0.9988(10) 0.089(4) Uani 0.719(14) 1 d DG U P B 1
H10 H 0.631791 0.883036 1.059542 0.107 Uiso 0.719(14) 1 calc R U P B 1
F14 F 0.5975(5) 0.8335(5) 0.8418(13) 0.161(6) Uani 0.719(14) 1 d D U P B 1
C11A C 0.5890(12) 1.0056(10) 0.969(2) 0.065(7) Uani 0.281(14) 1 d DG U P B 2
C10A C 0.6189(11) 0.9525(13) 1.0209(15) 0.060(6) Uani 0.281(14) 1 d DG U P B 2
H10A H 0.638908 0.954142 1.100870 0.072 Uiso 0.281(14) 1 calc R U P B 2
C9A C 0.6196(12) 0.8969(10) 0.956(2) 0.068(7) Uani 0.281(14) 1 d DG U P B 2
H9A H 0.640093 0.860587 0.991088 0.081 Uiso 0.281(14) 1 calc R U P B 2
C8A C 0.5904(13) 0.8945(9) 0.839(2) 0.064(7) Uani 0.281(14) 1 d DG U P B 2
H8A H 0.590868 0.856494 0.793996 0.077 Uiso 0.281(14) 1 calc R U P B 2
C13A C 0.5604(13) 0.9476(12) 0.7867(16) 0.054(6) Uani 0.281(14) 1 d DG U P B 2
H13A H 0.540458 0.945957 0.706684 0.065 Uiso 0.281(14) 1 calc R U P B 2
C12A C 0.5597(13) 1.0032(9) 0.852(2) 0.055(6) Uani 0.281(14) 1 d DG U P B 2
H12A H 0.539271 1.039513 0.816465 0.067 Uiso 0.281(14) 1 calc R U P B 2
F14A F 0.5913(13) 1.0641(11) 1.009(2) 0.135(10) Uani 0.281(14) 1 d D U P B 2

loop_
_atom_site_aniso_label
_atom_site_aniso_U_11
_atom_site_aniso_U_22
_atom_site_aniso_U_33
_atom_site_aniso_U_23
_atom_site_aniso_U_13
_atom_site_aniso_U_12
In01 0.02340(12) 0.02035(12) 0.01431(12) 0.00068(12) 0.00336(8) 0.00246(13)
Cl00 0.0269(5) 0.0262(5) 0.0269(5) 0.0058(4) 0.0021(4) 0.0043(4)
P003 0.0222(5) 0.0258(5) 0.0198(5) 0.0021(4) 0.0067(4) 0.0036(4)
Cl1 0.0308(6) 0.0299(5) 0.0374(6) 0.0086(5) 0.0111(5) 0.0006(4)
Cl2 0.0355(6) 0.0245(5) 0.0273(5) -0.0040(4) 0.0053(4) -0.0023(4)
P006 0.0240(5) 0.0229(5) 0.0157(5) -0.0004(4) 0.0049(4) 0.0043(4)
N007 0.0259(19) 0.0240(17) 0.0176(17) -0.0007(14) 0.0017(15) 0.0037(15)
N008 0.0229(18) 0.0254(18) 0.0173(17) 0.0009(14) 0.0024(14) 0.0053(15)
C009 0.030(2) 0.027(2) 0.020(2) 0.0020(17) 0.0090(18) 0.0078(18)
C00A 0.034(3) 0.028(3) 0.031(3) 0.0009(19) 0.006(2) 0.004(2)
C00B 0.040(3) 0.038(3) 0.032(3) 0.005(2) 0.016(3) 0.005(2)
N00C 0.030(2) 0.050(3) 0.025(2) 0.0055(19) 0.0017(18) 0.0095(19)
C00D 0.027(2) 0.030(2) 0.029(2) -0.003(2) 0.0058(19) 0.0037(19)
C00E 0.036(3) 0.028(2) 0.032(2) -0.004(2) 0.012(2) 0.003(2)
C00F 0.037(3) 0.031(2) 0.029(2) -0.0029(19) 0.008(2) 0.008(2)
C00G 0.027(3) 0.047(3) 0.035(3) 0.004(2) 0.005(2) 0.008(2)
C00H 0.026(2) 0.025(2) 0.019(2) -0.0056(17) 0.0027(17) 0.0007(17)
N00I 0.0274(19) 0.0250(18) 0.0160(18) 0.0015(14) 0.0046(15) 0.0076(15)
F00J 0.084(4) 0.080(3) 0.093(4) 0.019(3) -0.011(3) -0.009(3)
C00K 0.021(2) 0.0216(19) 0.020(2) 0.0011(16) 0.0044(17) 0.0015(16)
C00L 0.049(3) 0.045(2) 0.022(3) -0.0030(19) 0.000(2) 0.019(2)
C00M 0.025(2) 0.029(2) 0.0168(19) 0.0014(17) 0.0057(16) 0.0020(18)
C00N 0.024(2) 0.042(3) 0.024(2) 0.007(2) 0.0057(19) -0.001(2)
C00O 0.039(2) 0.035(2) 0.019(2) 0.0014(18) 0.0102(18) 0.014(2)
C00P 0.026(2) 0.030(2) 0.026(2) 0.0026(18) 0.0072(18) 0.0062(19)
C00Q 0.038(3) 0.035(3) 0.040(3) -0.003(2) 0.006(3) -0.008(2)
C00R 0.036(3) 0.044(3) 0.043(3) -0.001(2) 0.005(2) -0.011(2)
C00S 0.057(4) 0.043(3) 0.024(3) -0.005(2) 0.004(2) 0.019(3)
C00T 0.046(3) 0.037(3) 0.040(3) 0.005(2) 0.017(2) -0.002(2)
C00U 0.036(3) 0.033(2) 0.031(2) -0.001(2) 0.015(2) 0.002(2)
C00V 0.049(3) 0.030(2) 0.040(3) -0.013(2) 0.016(2) -0.001(2)
C00W 0.040(3) 0.032(3) 0.040(3) 0.005(2) 0.023(2) 0.009(2)
C00X 0.029(2) 0.031(2) 0.022(2) -0.0007(18) 0.0091(19) 0.0034(19)
C00Y 0.029(3) 0.057(4) 0.038(3) -0.004(2) 0.004(2) -0.008(2)
C00Z 0.046(3) 0.034(3) 0.041(3) -0.006(2) 0.016(2) -0.011(2)
C010 0.039(4) 0.131(8) 0.033(3) -0.002(4) 0.001(3) -0.034(4)
C011 0.054(4) 0.070(4) 0.042(3) -0.004(3) 0.004(3) -0.031(3)
C012 0.063(4) 0.068(4) 0.044(3) -0.014(3) 0.021(3) -0.015(3)
C013 0.033(3) 0.031(2) 0.026(2) -0.0063(19) 0.0086(19) -0.004(2)
C014 0.031(3) 0.072(4) 0.033(3) 0.010(3) 0.005(2) 0.010(3)
C015 0.067(4) 0.042(3) 0.040(3) 0.012(2) 0.032(3) 0.009(3)
C016 0.062(4) 0.046(3) 0.059(4) -0.021(3) 0.024(3) -0.017(3)
C017 0.078(5) 0.049(3) 0.028(3) 0.006(2) 0.026(3) 0.020(3)
C018 0.046(3) 0.032(3) 0.048(3) -0.001(2) 0.023(3) 0.008(2)
C019 0.025(3) 0.121(7) 0.039(3) 0.006(4) 0.000(2) 0.003(4)
C01A 0.071(3) 0.065(3) 0.023(2) -0.001(2) -0.001(2) 0.031(3)
F01B 0.082(4) 0.105(4) 0.127(5) 0.005(4) 0.034(4) 0.014(3)
C01C 0.062(4) 0.062(4) 0.070(5) -0.038(4) 0.031(4) -0.020(3)
C01D 0.053(3) 0.054(3) 0.028(3) 0.011(2) 0.018(2) 0.006(2)
C01E 0.060(4) 0.057(4) 0.047(4) -0.023(3) 0.015(3) -0.013(3)
C01F 0.038(3) 0.048(3) 0.086(5) -0.024(4) 0.017(3) -0.004(3)
C01G 0.045(3) 0.026(2) 0.045(3) -0.003(2) 0.010(2) 0.001(2)
C01H 0.052(4) 0.021(2) 0.050(3) -0.007(2) 0.012(3) -0.006(2)
C01I 0.083(4) 0.079(4) 0.024(3) 0.012(3) 0.015(3) 0.032(3)
C01J 0.036(3) 0.085(6) 0.075(5) 0.006(4) 0.023(3) -0.002(3)
C01K 0.041(3) 0.056(4) 0.069(4) -0.008(3) 0.009(3) -0.007(3)
C01L 0.046(3) 0.081(5) 0.050(4) 0.018(3) 0.023(3) 0.007(3)
C01M 0.058(4) 0.069(5) 0.079(5) 0.023(4) 0.035(4) 0.012(4)
C01N 0.051(4) 0.072(5) 0.071(5) 0.027(4) 0.024(4) 0.009(4)
C01P 0.063(4) 0.069(5) 0.071(5) 0.017(4) 0.037(4) 0.012(4)
C01Q 0.072(4) 0.076(4) 0.036(3) 0.021(3) 0.027(3) 0.010(3)
C01R 0.043(4) 0.056(4) 0.089(5) 0.019(4) 0.043(4) 0.014(3)
C1 0.052(7) 0.069(11) 0.091(9) -0.019(8) 0.038(7) -0.011(7)
C4 0.066(9) 0.067(10) 0.121(11) 0.004(9) 0.021(8) -0.018(8)
C7 0.082(10) 0.083(13) 0.141(12) -0.003(11) 0.012(9) -0.007(10)
C5 0.084(9) 0.087(12) 0.107(10) -0.011(9) 0.034(8) 0.007(9)
C2 0.072(9) 0.080(12) 0.087(9) 0.006(8) 0.043(7) -0.010(8)
C3 0.075(8) 0.062(9) 0.105(10) -0.013(8) 0.017(8) -0.017(7)
F6 0.144(12) 0.072(8) 0.221(16) 0.003(9) 0.016(11) -0.022(8)
C5A 0.080(11) 0.109(17) 0.090(12) -0.002(12) 0.018(10) -0.018(11)
C7A 0.083(11) 0.107(18) 0.097(12) -0.011(13) 0.000(10) -0.019(12)
C4A 0.060(10) 0.110(17) 0.093(12) -0.015(12) 0.013(9) -0.016(11)
C1A 0.054(9) 0.095(17) 0.117(12) 0.011(12) 0.020(9) -0.039(10)
C3A 0.066(10) 0.081(14) 0.136(12) -0.002(11) 0.011(9) -0.017(10)
C2A 0.067(10) 0.096(17) 0.102(12) -0.021(11) 0.029(9) -0.004(11)
F6A 0.144(16) 0.110(14) 0.23(2) 0.026(14) -0.003(14) -0.006(12)
C11 0.081(8) 0.069(7) 0.119(9) 0.029(7) -0.001(8) -0.005(6)
C12 0.060(7) 0.077(8) 0.111(8) 0.036(7) -0.005(6) -0.009(7)
C13 0.052(6) 0.079(8) 0.103(8) 0.038(7) 0.014(6) 0.009(6)
C8 0.065(7) 0.088(8) 0.096(8) 0.039(7) 0.028(6) 0.019(6)
C9 0.064(7) 0.083(8) 0.099(8) 0.025(7) 0.028(6) 0.018(6)
C10 0.079(7) 0.075(8) 0.106(8) 0.027(7) 0.006(7) 0.020(6)
F14 0.143(10) 0.072(6) 0.241(14) -0.009(7) -0.022(9) 0.017(6)
C11A 0.065(12) 0.055(10) 0.070(11) 0.012(10) 0.002(10) 0.022(10)
C10A 0.055(12) 0.055(11) 0.066(11) 0.029(9) 0.003(9) 0.017(10)
C9A 0.060(12) 0.059(11) 0.076(12) 0.038(10) -0.001(11) 0.007(10)
C8A 0.051(11) 0.044(10) 0.088(13) 0.034(10) -0.005(11) 0.005(9)
C13A 0.047(11) 0.033(10) 0.072(11) 0.017(9) -0.009(9) 0.013(9)
C12A 0.054(12) 0.042(10) 0.065(11) -0.005(9) 0.000(10) 0.019(9)
F14A 0.15(2) 0.116(17) 0.120(17) -0.006(14) -0.006(15) 0.032(15)

loop_
_atom_type_symbol
_atom_type_description
_atom_type_scat_dispersion_real
_atom_type_scat_dispersion_imag
_atom_type_scat_source
C C 0.0181 0.0091 'International Tables Vol C Tables 4.2.6.8 and 6.1.1.4'
H H 0.0000 0.0000 'International Tables Vol C Tables 4.2.6.8 and 6.1.1.4'
Cl Cl 0.3639 0.7018 'International Tables Vol C Tables 4.2.6.8 and 6.1.1.4'
F F 0.0727 0.0534 'International Tables Vol C Tables 4.2.6.8 and 6.1.1.4'
In In 0.0822 5.0449 'International Tables Vol C Tables 4.2.6.8 and 6.1.1.4'
N N 0.0311 0.0180 'International Tables Vol C Tables 4.2.6.8 and 6.1.1.4'
P P 0.2955 0.4335 'International Tables Vol C Tables 4.2.6.8 and 6.1.1.4'

loop_
_geom_angle_atom_site_label_1
_geom_angle_atom_site_label_2
_geom_angle_atom_site_label_3
_geom_angle
_geom_angle_site_symmetry_1
_geom_angle_site_symmetry_3
_geom_angle_publ_flag
Cl1 In01 Cl00 91.80(4) . . ?
Cl2 In01 Cl00 94.12(4) . . ?
Cl2 In01 Cl1 127.85(4) . . ?
N008 In01 Cl00 168.67(9) . . ?
N008 In01 Cl1 89.97(10) . . ?
N008 In01 Cl2 93.62(10) . . ?
N00I In01 Cl00 95.71(10) . . ?
N00I In01 Cl1 118.86(11) . . ?
N00I In01 Cl2 111.99(10) . . ?
N00I In01 N008 73.70(13) . . ?
N008 P003 C009 111.45(19) . . ?
N008 P003 C00N 110.5(2) . . ?
N008 P003 C00P 113.2(2) . . ?
C009 P003 C00P 103.8(2) . . ?
C00N P003 C009 107.2(2) . . ?
C00N P003 C00P 110.4(2) . . ?
C00H P006 C00M 110.7(2) . . ?
C00H P006 C00O 105.9(2) . . ?
N00I P006 C00H 112.9(2) . . ?
N00I P006 C00M 107.2(2) . . ?
N00I P006 C00O 111.9(2) . . ?
C00O P006 C00M 108.1(2) . . ?
C00K N007 N00I 114.9(4) . . ?
P003 N008 In01 128.8(2) . . ?
C00K N008 In01 107.9(3) . . ?
C00K N008 P003 121.6(3) . . ?
C00B C009 P003 120.0(4) . . ?
C00F C009 P003 119.1(4) . . ?
C00F C009 C00B 120.8(5) . . ?
C00M C00A H00A 119.6 . . ?
C00Q C00A H00A 119.6 . . ?
C00Q C00A C00M 120.7(5) . . ?
C009 C00B H00B 120.4 . . ?
C015 C00B C009 119.2(6) . . ?
C015 C00B H00B 120.4 . . ?
C00G C00D H00D 120.4 . . ?
C00G C00D C00M 119.2(5) . . ?
C00M C00D H00D 120.4 . . ?
C00H C00E H00E 119.8 . . ?
C00V C00E H00E 119.8 . . ?
C00V C00E C00H 120.3(5) . . ?
C009 C00F H00F 120.2 . . ?
C00S C00F C009 119.7(5) . . ?
C00S C00F H00F 120.2 . . ?
C00D C00G H00G 119.6 . . ?
C00Y C00G C00D 120.8(5) . . ?
C00Y C00G H00G 119.6 . . ?
C00E C00H P006 118.8(4) . . ?
C013 C00H P006 121.7(3) . . ?
C013 C00H C00E 119.5(4) . . ?
P006 N00I In01 129.6(2) . . ?
N007 N00I In01 117.5(3) . . ?
N007 N00I P006 112.3(3) . . ?
N007 C00K N008 125.4(4) . . ?
N007 C00K C00X 112.1(4) . . ?
N008 C00K C00X 122.5(4) . . ?
C00O C00L H00L 120.6 . . ?
C01A C00L H00L 120.6 . . ?
C01A C00L C00O 118.8(7) . . ?
C00A C00M P006 119.0(4) . . ?
C00A C00M C00D 119.7(4) . . ?
C00D C00M P006 121.3(4) . . ?
C00R C00N P003 117.3(4) . . ?
C014 C00N P003 122.4(5) . . ?
C014 C00N C00R 120.2(5) . . ?
C00L C00O P006 118.7(4) . . ?
C01D C00O P006 120.4(4) . . ?
C01D C00O C00L 121.0(5) . . ?
C00U C00P P003 121.2(4) . . ?
C00W C00P P003 118.9(4) . . ?
C00W C00P C00U 119.8(5) . . ?
C00A C00Q H00Q 120.4 . . ?
C00A C00Q C00Y 119.2(5) . . ?
C00Y C00Q H00Q 120.4 . . ?
C00N C00R H00R 120.4 . . ?
C00N C00R C011 119.1(6) . . ?
C011 C00R H00R 120.4 . . ?
C00F C00S H00S 120.0 . . ?
C00F C00S C017 120.0(6) . . ?
C017 C00S H00S 120.0 . . ?
C00U C00T H00T 119.6 . . ?
C01G C00T H00T 119.6 . . ?
C01G C00T C00U 120.8(5) . . ?
C00P C00U C00T 119.1(5) . . ?
C00P C00U H00U 120.4 . . ?
C00T C00U H00U 120.4 . . ?
C00E C00V H00V 120.1 . . ?
C01H C00V C00E 119.8(5) . . ?
C01H C00V H00V 120.1 . . ?
C00P C00W H00W 119.8 . . ?
C018 C00W C00P 120.4(5) . . ?
C018 C00W H00W 119.8 . . ?
N00C C00X C00K 176.7(5) . . ?
C00G C00Y C00Q 120.4(5) . . ?
C00G C00Y H00Y 119.8 . . ?
C00Q C00Y H00Y 119.8 . . ?
C013 C00Z H00Z 119.8 . . ?
C01H C00Z H00Z 119.8 . . ?
C01H C00Z C013 120.3(5) . . ?
C011 C010 H010 120.1 . . ?
C011 C010 C019 119.8(6) . . ?
C019 C010 H010 120.1 . . ?
C00R C011 H011 120.2 . . ?
C010 C011 C00R 119.7(7) . . ?
C010 C011 H011 120.2 . . ?
C016 C012 H012 120.5 . . ?
C016 C012 C01C 119.0(7) . . ?
C01C C012 H012 120.5 . . ?
C00H C013 H013 120.3 . . ?
C00Z C013 C00H 119.4(4) . . ?
C00Z C013 H013 120.3 . . ?
C00N C014 H014 119.6 . . ?
C019 C014 C00N 120.8(7) . . ?
C019 C014 H014 119.6 . . ?
C00B C015 H015 120.1 . . ?
C017 C015 C00B 119.7(6) . . ?
C017 C015 H015 120.1 . . ?
C012 C016 H016 119.4 . . ?
C01E C016 C012 121.3(7) . . ?
C01E C016 H016 119.4 . . ?
C00S C017 C015 120.6(5) . . ?
C00S C017 H017 119.7 . . ?
C015 C017 H017 119.7 . . ?
C00W C018 H018 120.0 . . ?
C01G C018 C00W 119.9(5) . . ?
C01G C018 H018 120.0 . . ?
C010 C019 H019 119.8 . . ?
C014 C019 C010 120.4(7) . . ?
C014 C019 H019 119.8 . . ?
C00L C01A H01A 120.0 . . ?
C01I C01A C00L 119.9(7) . . ?
C01I C01A H01A 120.0 . . ?
C012 C01C H01C 119.2 . . ?
C012 C01C C01F 121.6(6) . . ?
C01F C01C H01C 119.2 . . ?
C00O C01D H01D 120.4 . . ?
C00O C01D C01Q 119.2(6) . . ?
C01Q C01D H01D 120.4 . . ?
C016 C01E H01E 120.9 . . ?
C016 C01E C01K 118.2(6) . . ?
C01K C01E H01E 120.9 . . ?
C01C C01F H01F 121.5 . . ?
C01K C01F C01C 116.9(6) . . ?
C01K C01F H01F 121.5 . . ?
C00T C01G H01G 120.1 . . ?
C018 C01G C00T 119.9(5) . . ?
C018 C01G H01G 120.1 . . ?
C00V C01H C00Z 120.6(5) . . ?
C00V C01H H01H 119.7 . . ?
C00Z C01H H01H 119.7 . . ?
C01A C01I H01I 119.3 . . ?
C01Q C01I C01A 121.3(6) . . ?
C01Q C01I H01I 119.3 . . ?
C01N C01J H01J 121.8 . . ?
C01R C01J H01J 121.8 . . ?
C01R C01J C01N 116.4(8) . . ?
F00J C01K C01E 119.5(6) . . ?
F00J C01K C01F 117.4(7) . . ?
C01F C01K C01E 123.1(7) . . ?
C01P C01L H01L 121.0 . . ?
C01R C01L H01L 121.0 . . ?
C01R C01L C01P 118.1(7) . . ?
C01N C01M H01M 119.1 . . ?
C01N C01M C01P 121.9(8) . . ?
C01P C01M H01M 119.1 . . ?
C01J C01N H01N 119.9 . . ?
C01M C01N C01J 120.3(7) . . ?
C01M C01N H01N 119.9 . . ?
C01L C01P C01M 119.0(8) . . ?
C01L C01P H01P 120.5 . . ?
C01M C01P H01P 120.5 . . ?
C01D C01Q H01Q 120.1 . . ?
C01I C01Q C01D 119.8(7) . . ?
C01I C01Q H01Q 120.1 . . ?
F01B C01R C01J 118.3(9) . . ?
F01B C01R C01L 117.3(7) . . ?
C01L C01R C01J 124.4(7) . . ?
C4 C1 H1 120.0 . . ?
C4 C1 C3 120.0 . . ?
C3 C1 H1 120.0 . . ?
C1 C4 H4 120.0 . . ?
C7 C4 C1 120.0 . . ?
C7 C4 H4 120.0 . . ?
C4 C7 H7 120.0 . . ?
C4 C7 C5 120.0 . . ?
C5 C7 H7 120.0 . . ?
C7 C5 H5 120.0 . . ?
C2 C5 C7 120.0 . . ?
C2 C5 H5 120.0 . . ?
C5 C2 H2 120.0 . . ?
C3 C2 C5 120.0 . . ?
C3 C2 H2 120.0 . . ?
C2 C3 C1 120.0 . . ?
F6 C3 C1 119.6(13) . . ?
F6 C3 C2 120.4(13) . . ?
C7A C5A H5A 120.0 . . ?
C7A C5A C2A 120.0 . . ?
C2A C5A H5A 120.0 . . ?
C5A C7A H7A 120.0 . . ?
C4A C7A C5A 120.0 . . ?
C4A C7A H7A 120.0 . . ?
C7A C4A H4A 120.0 . . ?
C7A C4A C1A 120.0 . . ?
C1A C4A H4A 120.0 . . ?
C4A C1A H1A 120.0 . . ?
C3A C1A C4A 120.0 . . ?
C3A C1A H1A 120.0 . . ?
C2A C3A C1A 120.0 . . ?
F6A C3A C1A 113(2) . . ?
F6A C3A C2A 127(2) . . ?
C5A C2A H2A 120.0 . . ?
C3A C2A C5A 120.0 . . ?
C3A C2A H2A 120.0 . . ?
C12 C11 C10 120.0 . . ?
F14 C11 C12 108.9(12) . . ?
F14 C11 C10 131.1(12) . . ?
C11 C12 H12 120.0 . . ?
C11 C12 C13 120.0 . . ?
C13 C12 H12 120.0 . . ?
C12 C13 H13 120.0 . . ?
C8 C13 C12 120.0 . . ?
C8 C13 H13 120.0 . . ?
C13 C8 H8 120.0 . . ?
C9 C8 C13 120.0 . . ?
C9 C8 H8 120.0 . . ?
C8 C9 H9 120.0 . . ?
C8 C9 C10 120.0 . . ?
C10 C9 H9 120.0 . . ?
C11 C10 H10 120.0 . . ?
C9 C10 C11 120.0 . . ?
C9 C10 H10 120.0 . . ?
C10A C11A C12A 120.0 . . ?
F14A C11A C10A 128.1(19) . . ?
F14A C11A C12A 110.9(19) . . ?
C11A C10A H10A 120.0 . . ?
C9A C10A C11A 120.0 . . ?
C9A C10A H10A 120.0 . . ?
C10A C9A H9A 120.0 . . ?
C10A C9A C8A 120.0 . . ?
C8A C9A H9A 120.0 . . ?
C9A C8A H8A 120.0 . . ?
C13A C8A C9A 120.0 . . ?
C13A C8A H8A 120.0 . . ?
C8A C13A H13A 120.0 . . ?
C12A C13A C8A 120.0 . . ?
C12A C13A H13A 120.0 . . ?
C11A C12A H12A 120.0 . . ?
C13A C12A C11A 120.0 . . ?
C13A C12A H12A 120.0 . . ?

loop_
_geom_bond_atom_site_label_1
_geom_bond_atom_site_label_2
_geom_bond_distance
_geom_bond_site_symmetry_2
_geom_bond_publ_flag
In01 Cl00 2.4391(11) . ?
In01 Cl1 2.3945(11) . ?
In01 Cl2 2.3937(11) . ?
In01 N008 2.309(4) . ?
In01 N00I 2.169(4) . ?
P003 N008 1.632(4) . ?
P003 C009 1.802(4) . ?
P003 C00N 1.796(5) . ?
P003 C00P 1.811(5) . ?
P006 C00H 1.793(5) . ?
P006 N00I 1.648(4) . ?
P006 C00M 1.796(5) . ?
P006 C00O 1.794(5) . ?
N007 N00I 1.396(5) . ?
N007 C00K 1.289(6) . ?
N008 C00K 1.394(6) . ?
C009 C00B 1.393(8) . ?
C009 C00F 1.384(7) . ?
C00A H00A 0.9500 . ?
C00A C00M 1.393(7) . ?
C00A C00Q 1.372(8) . ?
C00B H00B 0.9500 . ?
C00B C015 1.388(9) . ?
N00C C00X 1.151(6) . ?
C00D H00D 0.9500 . ?
C00D C00G 1.381(7) . ?
C00D C00M 1.394(7) . ?
C00E H00E 0.9500 . ?
C00E C00H 1.403(6) . ?
C00E C00V 1.383(7) . ?
C00F H00F 0.9500 . ?
C00F C00S 1.378(8) . ?
C00G H00G 0.9500 . ?
C00G C00Y 1.374(8) . ?
C00H C013 1.398(7) . ?
F00J C01K 1.364(9) . ?
C00K C00X 1.446(6) . ?
C00L H00L 0.9500 . ?
C00L C00O 1.398(8) . ?
C00L C01A 1.395(8) . ?
C00N C00R 1.388(8) . ?
C00N C014 1.383(8) . ?
C00O C01D 1.389(8) . ?
C00P C00U 1.388(7) . ?
C00P C00W 1.388(7) . ?
C00Q H00Q 0.9500 . ?
C00Q C00Y 1.392(9) . ?
C00R H00R 0.9500 . ?
C00R C011 1.401(8) . ?
C00S H00S 0.9500 . ?
C00S C017 1.386(10) . ?
C00T H00T 0.9500 . ?
C00T C00U 1.388(8) . ?
C00T C01G 1.384(8) . ?
C00U H00U 0.9500 . ?
C00V H00V 0.9500 . ?
C00V C01H 1.380(8) . ?
C00W H00W 0.9500 . ?
C00W C018 1.387(8) . ?
C00Y H00Y 0.9500 . ?
C00Z H00Z 0.9500 . ?
C00Z C013 1.389(7) . ?
C00Z C01H 1.387(8) . ?
C010 H010 0.9500 . ?
C010 C011 1.388(12) . ?
C010 C019 1.392(13) . ?
C011 H011 0.9500 . ?
C012 H012 0.9500 . ?
C012 C016 1.373(9) . ?
C012 C01C 1.376(11) . ?
C013 H013 0.9500 . ?
C014 H014 0.9500 . ?
C014 C019 1.353(10) . ?
C015 H015 0.9500 . ?
C015 C017 1.387(10) . ?
C016 H016 0.9500 . ?
C016 C01E 1.354(10) . ?
C017 H017 0.9500 . ?
C018 H018 0.9500 . ?
C018 C01G 1.372(8) . ?
C019 H019 0.9500 . ?
C01A H01A 0.9500 . ?
C01A C01I 1.377(12) . ?
F01B C01R 1.342(9) . ?
C01C H01C 0.9500 . ?
C01C C01F 1.378(12) . ?
C01D H01D 0.9500 . ?
C01D C01Q 1.397(8) . ?
C01E H01E 0.9500 . ?
C01E C01K 1.377(10) . ?
C01F H01F 0.9500 . ?
C01F C01K 1.367(10) . ?
C01G H01G 0.9500 . ?
C01H H01H 0.9500 . ?
C01I H01I 0.9500 . ?
C01I C01Q 1.375(12) . ?
C01J H01J 0.9500 . ?
C01J C01N 1.393(12) . ?
C01J C01R 1.389(11) . ?
C01L H01L 0.9500 . ?
C01L C01P 1.385(11) . ?
C01L C01R 1.368(11) . ?
C01M H01M 0.9500 . ?
C01M C01N 1.371(12) . ?
C01M C01P 1.388(11) . ?
C01N H01N 0.9500 . ?
C01P H01P 0.9500 . ?
C01Q H01Q 0.9500 . ?
C1 H1 0.9500 . ?
C1 C4 1.3900 . ?
C1 C3 1.3900 . ?
C4 H4 0.9500 . ?
C4 C7 1.3900 . ?
C7 H7 0.9500 . ?
C7 C5 1.3900 . ?
C5 H5 0.9500 . ?
C5 C2 1.3900 . ?
C2 H2 0.9500 . ?
C2 C3 1.3900 . ?
C3 F6 1.345(18) . ?
C5A H5A 0.9500 . ?
C5A C7A 1.3900 . ?
C5A C2A 1.3900 . ?
C7A H7A 0.9500 . ?
C7A C4A 1.3900 . ?
C4A H4A 0.9500 . ?
C4A C1A 1.3900 . ?
C1A H1A 0.9500 . ?
C1A C3A 1.3900 . ?
C3A C2A 1.3900 . ?
C3A F6A 1.32(3) . ?
C2A H2A 0.9500 . ?
C11 C12 1.3900 . ?
C11 C10 1.3900 . ?
C11 F14 1.253(13) . ?
C12 H12 0.9500 . ?
C12 C13 1.3900 . ?
C13 H13 0.9500 . ?
C13 C8 1.3900 . ?
C8 H8 0.9500 . ?
C8 C9 1.3900 . ?
C9 H9 0.9500 . ?
C9 C10 1.3900 . ?
C10 H10 0.9500 . ?
C11A C10A 1.3900 . ?
C11A C12A 1.3900 . ?
C11A F14A 1.31(2) . ?
C10A H10A 0.9500 . ?
C10A C9A 1.3900 . ?
C9A H9A 0.9500 . ?
C9A C8A 1.3900 . ?
C8A H8A 0.9500 . ?
C8A C13A 1.3900 . ?
C13A H13A 0.9500 . ?
C13A C12A 1.3900 . ?
C12A H12A 0.9500 . ?

loop_
_geom_torsion_atom_site_label_1
_geom_torsion_atom_site_label_2
_geom_torsion_atom_site_label_3
_geom_torsion_atom_site_label_4
_geom_torsion
_geom_torsion_site_symmetry_1
_geom_torsion_site_symmetry_2
_geom_torsion_site_symmetry_3
_geom_torsion_site_symmetry_4
_geom_torsion_publ_flag
In01 N008 C00K N007 3.6(5) . . . . ?
In01 N008 C00K C00X -179.0(3) . . . . ?
P003 N008 C00K N007 170.1(4) . . . . ?
P003 N008 C00K C00X -12.5(6) . . . . ?
P003 C009 C00B C015 177.0(4) . . . . ?
P003 C009 C00F C00S -178.6(4) . . . . ?
P003 C00N C00R C011 -177.3(4) . . . . ?
P003 C00N C014 C019 176.3(5) . . . . ?
P003 C00P C00U C00T 179.2(4) . . . . ?
P003 C00P C00W C018 -178.5(5) . . . . ?
P006 C00H C013 C00Z -179.9(4) . . . . ?
P006 C00O C01D C01Q -177.1(5) . . . . ?
N008 P003 C009 C00B 117.6(4) . . . . ?
N008 P003 C009 C00F -66.1(4) . . . . ?
N008 P003 C00N C00R -38.8(5) . . . . ?
N008 P003 C00N C014 144.0(4) . . . . ?
N008 P003 C00P C00U -20.9(5) . . . . ?
N008 P003 C00P C00W 157.1(4) . . . . ?
C009 P003 N008 In01 -0.9(3) . . . . ?
C009 P003 N008 C00K -164.3(3) . . . . ?
C009 P003 C00N C00R 82.9(4) . . . . ?
C009 P003 C00N C014 -94.4(4) . . . . ?
C009 P003 C00P C00U -141.9(4) . . . . ?
C009 P003 C00P C00W 36.1(5) . . . . ?
C009 C00B C015 C017 1.0(9) . . . . ?
C009 C00F C00S C017 2.0(8) . . . . ?
C00A C00Q C00Y C00G -1.5(9) . . . . ?
C00B C009 C00F C00S -2.3(7) . . . . ?
C00B C015 C017 C00S -1.3(9) . . . . ?
C00D C00G C00Y C00Q -0.2(9) . . . . ?
C00E C00H C013 C00Z -0.8(7) . . . . ?
C00E C00V C01H C00Z -1.0(9) . . . . ?
C00F C009 C00B C015 0.8(8) . . . . ?
C00F C00S C017 C015 -0.2(8) . . . . ?
C00G C00D C00M P006 -178.9(4) . . . . ?
C00G C00D C00M C00A -1.9(7) . . . . ?
C00H P006 N00I In01 -71.6(3) . . . . ?
C00H P006 N00I N007 99.1(3) . . . . ?
C00H P006 C00M C00A 162.2(4) . . . . ?
C00H P006 C00M C00D -20.7(4) . . . . ?
C00H P006 C00O C00L -46.2(4) . . . . ?
C00H P006 C00O C01D 132.2(4) . . . . ?
C00H C00E C00V C01H 1.2(9) . . . . ?
N00I P006 C00H C00E -159.9(4) . . . . ?
N00I P006 C00H C013 19.2(5) . . . . ?
N00I P006 C00M C00A 38.6(4) . . . . ?
N00I P006 C00M C00D -144.3(4) . . . . ?
N00I P006 C00O C00L 77.3(4) . . . . ?
N00I P006 C00O C01D -104.4(4) . . . . ?
N00I N007 C00K N008 2.0(6) . . . . ?
N00I N007 C00K C00X -175.7(4) . . . . ?
C00K N007 N00I In01 -7.2(5) . . . . ?
C00K N007 N00I P006 -179.2(3) . . . . ?
C00L C00O C01D C01Q 1.2(9) . . . . ?
C00L C01A C01I C01Q 0.8(10) . . . . ?
C00M P006 C00H C00E 79.8(4) . . . . ?
C00M P006 C00H C013 -101.1(4) . . . . ?
C00M P006 N00I In01 50.6(3) . . . . ?
C00M P006 N00I N007 -138.6(3) . . . . ?
C00M P006 C00O C00L -164.9(4) . . . . ?
C00M P006 C00O C01D 13.5(5) . . . . ?
C00M C00A C00Q C00Y 1.5(8) . . . . ?
C00M C00D C00G C00Y 1.9(8) . . . . ?
C00N P003 N008 In01 118.2(3) . . . . ?
C00N P003 N008 C00K -45.2(4) . . . . ?
C00N P003 C009 C00B -3.4(5) . . . . ?
C00N P003 C009 C00F 172.8(4) . . . . ?
C00N P003 C00P C00U 103.5(4) . . . . ?
C00N P003 C00P C00W -78.5(5) . . . . ?
C00N C00R C011 C010 1.1(9) . . . . ?
C00N C014 C019 C010 0.5(10) . . . . ?
C00O P006 C00H C00E -37.1(4) . . . . ?
C00O P006 C00H C013 142.0(4) . . . . ?
C00O P006 N00I In01 169.0(3) . . . . ?
C00O P006 N00I N007 -20.2(4) . . . . ?
C00O P006 C00M C00A -82.2(4) . . . . ?
C00O P006 C00M C00D 94.9(4) . . . . ?
C00O C00L C01A C01I 0.8(9) . . . . ?
C00O C01D C01Q C01I 0.4(10) . . . . ?
C00P P003 N008 In01 -117.4(3) . . . . ?
C00P P003 N008 C00K 79.2(4) . . . . ?
C00P P003 C009 C00B -120.3(4) . . . . ?
C00P P003 C009 C00F 56.0(4) . . . . ?
C00P P003 C00N C00R -164.7(4) . . . . ?
C00P P003 C00N C014 18.1(5) . . . . ?
C00P C00W C018 C01G -0.3(9) . . . . ?
C00Q C00A C00M P006 177.3(4) . . . . ?
C00Q C00A C00M C00D 0.2(8) . . . . ?
C00R C00N C014 C019 -0.8(8) . . . . ?
C00U C00P C00W C018 -0.5(8) . . . . ?
C00U C00T C01G C018 0.4(9) . . . . ?
C00V C00E C00H P006 178.9(4) . . . . ?
C00V C00E C00H C013 -0.3(7) . . . . ?
C00W C00P C00U C00T 1.2(8) . . . . ?
C00W C018 C01G C00T 0.3(9) . . . . ?
C011 C010 C019 C014 0.6(10) . . . . ?
C012 C016 C01E C01K 0.7(10) . . . . ?
C012 C01C C01F C01K 0.5(10) . . . . ?
C013 C00Z C01H C00V -0.1(9) . . . . ?
C014 C00N C00R C011 0.0(8) . . . . ?
C016 C012 C01C C01F -0.2(10) . . . . ?
C016 C01E C01K F00J -178.3(6) . . . . ?
C016 C01E C01K C01F -0.4(11) . . . . ?
C019 C010 C011 C00R -1.5(10) . . . . ?
C01A C00L C00O P006 176.5(4) . . . . ?
C01A C00L C00O C01D -1.8(8) . . . . ?
C01A C01I C01Q C01D -1.4(11) . . . . ?
C01C C012 C016 C01E -0.4(10) . . . . ?
C01C C01F C01K F00J 177.8(6) . . . . ?
C01C C01F C01K C01E -0.2(10) . . . . ?
C01G C00T C00U C00P -1.2(9) . . . . ?
C01H C00Z C013 C00H 1.0(8) . . . . ?
C01N C01J C01R F01B -179.5(6) . . . . ?
C01N C01J C01R C01L -0.1(10) . . . . ?
C01N C01M C01P C01L 0.3(10) . . . . ?
C01P C01L C01R F01B 179.3(6) . . . . ?
C01P C01L C01R C01J -0.2(10) . . . . ?
C01P C01M C01N C01J -0.6(11) . . . . ?
C01R C01J C01N C01M 0.4(10) . . . . ?
C01R C01L C01P C01M 0.1(9) . . . . ?
C1 C4 C7 C5 0.0 . . . . ?
C4 C1 C3 C2 0.0 . . . . ?
C4 C1 C3 F6 179.2(18) . . . . ?
C4 C7 C5 C2 0.0 . . . . ?
C7 C5 C2 C3 0.0 . . . . ?
C5 C2 C3 C1 0.0 . . . . ?
C5 C2 C3 F6 -179.2(19) . . . . ?
C3 C1 C4 C7 0.0 . . . . ?
C5A C7A C4A C1A 0.0 . . . . ?
C7A C5A C2A C3A 0.0 . . . . ?
C7A C4A C1A C3A 0.0 . . . . ?
C4A C1A C3A C2A 0.0 . . . . ?
C4A C1A C3A F6A -178(2) . . . . ?
C1A C3A C2A C5A 0.0 . . . . ?
C2A C5A C7A C4A 0.0 . . . . ?
F6A C3A C2A C5A 178(3) . . . . ?
C11 C12 C13 C8 0.0 . . . . ?
C12 C11 C10 C9 0.0 . . . . ?
C12 C13 C8 C9 0.0 . . . . ?
C13 C8 C9 C10 0.0 . . . . ?
C8 C9 C10 C11 0.0 . . . . ?
C10 C11 C12 C13 0.0 . . . . ?
F14 C11 C12 C13 179.9(14) . . . . ?
F14 C11 C10 C9 -179.9(17) . . . . ?
C11A C10A C9A C8A 0.0 . . . . ?
C10A C11A C12A C13A 0.0 . . . . ?
C10A C9A C8A C13A 0.0 . . . . ?
C9A C8A C13A C12A 0.0 . . . . ?
C8A C13A C12A C11A 0.0 . . . . ?
C12A C11A C10A C9A 0.0 . . . . ?
F14A C11A C10A C9A -167(4) . . . . ?
F14A C11A C12A C13A 169(3) . . . . ?

loop_
_twin_individual_id
_twin_individual_mass_fraction_refined
1 0.743(6)
2 0.257(6)
